data_4513275
loop_
_publ_author_name
'Dur\'a, Gema'
'Carri\'on, M. Carmen'
'Jal\'on, F\'elix A.'
'Manzano, Blanca R.'
'Rodr\'iguez, Ana M.'
'Mereiter, Kurt'

_publ_section_title
;
 Robust 2D Coordination Networks from a Two-Step Assembly Process with
 Predesigned Silver Cyclic Dimers and Hexamethylenetetramine
;
_journal_issue 7
_journal_name_full 'Crystal Growth &amp; Design'
_journal_page_first 3321
_journal_paper_doi 10.1021/acs.cgd.5b00428
_journal_volume 15
_journal_year 2015
_chemical_formula_moiety 'C42 H45 Ag3 N19, 3(Cl O4) '
_chemical_formula_sum 'C42 H45 Ag3 Cl3 N19 O12'
_chemical_formula_weight 1437.93
_chemical_name_common '1666 bm AgClO4-eggcrate squeezed'
_chemical_name_systematic
; 
Silver perchlorate / 4-[di(pyrazol-1-yl)methyl]pyridine / hexamethylene-
teramine 3:3:1 coordination polymer, 2-dimensional, with unknown solvent 
squeezed and not contained in chemical formula and quantities 
derived thereof.
;
_space_group_IT_number 166
_symmetry_cell_setting trigonal
_symmetry_space_group_name_Hall '-R 3 2"'
_symmetry_space_group_name_H-M 'R -3 m :H'
_atom_sites_solution_hydrogens geom
_atom_sites_solution_primary direct
_atom_sites_solution_secondary difmap
_audit_creation_method SHELXL-97
_cell_angle_alpha 90.00
_cell_angle_beta 90.00
_cell_angle_gamma 120.00
_cell_formula_units_Z 6
_cell_length_a 22.5686(5)
_cell_length_b 22.5686(5)
_cell_length_c 22.2724(5)
_cell_measurement_reflns_used 9952
_cell_measurement_temperature 297(2)
_cell_measurement_theta_max 24.75
_cell_measurement_theta_min 2.28
_cell_volume 9824.4(4)
_computing_cell_refinement 'Bruker SAINT'
_computing_data_collection 'Bruker APEX2'
_computing_data_reduction 'Bruker SAINT'
_computing_molecular_graphics 'Bruker SHELXTL'
_computing_publication_material 'Bruker SHELXTL'
_computing_structure_refinement 'SHELXL-97 (Sheldrick, 2008)'
_computing_structure_solution 'SHELXS-97 (Sheldrick, 2008)'
_diffrn_ambient_temperature 297(2)
_diffrn_measured_fraction_theta_full 0.970
_diffrn_measured_fraction_theta_max 0.970
_diffrn_measurement_device_type 'Bruker Kappa APEX-II CCD'
_diffrn_measurement_method '\f and \w scans'
_diffrn_radiation_type MoK\a
_diffrn_radiation_wavelength 0.71073
_diffrn_reflns_av_R_equivalents 0.0237
_diffrn_reflns_av_sigmaI/netI 0.0118
_diffrn_reflns_limit_h_max 23
_diffrn_reflns_limit_h_min -31
_diffrn_reflns_limit_k_max 31
_diffrn_reflns_limit_k_min -31
_diffrn_reflns_limit_l_max 31
_diffrn_reflns_limit_l_min -30
_diffrn_reflns_number 41827
_diffrn_reflns_theta_full 29.97
_diffrn_reflns_theta_max 29.97
_diffrn_reflns_theta_min 2.28
_exptl_absorpt_coefficient_mu 1.074
_exptl_absorpt_correction_T_max 0.75
_exptl_absorpt_correction_T_min 0.68
_exptl_absorpt_correction_type multi-scan
_exptl_absorpt_process_details 'program SADABS, V. 2008/1'
_exptl_crystal_colour colourless
_exptl_crystal_density_diffrn 1.458
_exptl_crystal_density_method 'not measured'
_exptl_crystal_description block
_exptl_crystal_F_000 4308
_exptl_crystal_size_max 0.40
_exptl_crystal_size_mid 0.40
_exptl_crystal_size_min 0.30
_platon_squeeze_details
;
Compound is a 2-dimensional coordination polymer with 
layers of egg-crate like structure parallel to 
(001) of the trigonal unit cell (R-lattice). The compound
contains large cavities occupied by disordered solvent 
that was squeezed with program PLATON.
Total Potential Solvent Accessible Void Volume is 2291 Ang^3 
or 23.3% of the unit cell volume.
Electron Count / Cell is 544 and is not included in D(calc), 
F000 & Mol.Wght.
;
_refine_diff_density_max 1.032
_refine_diff_density_min -0.893
_refine_diff_density_rms 0.085
_refine_ls_extinction_method none
_refine_ls_goodness_of_fit_ref 1.124
_refine_ls_hydrogen_treatment constr
_refine_ls_matrix_type full
_refine_ls_number_parameters 136
_refine_ls_number_reflns 3307
_refine_ls_number_restraints 0
_refine_ls_restrained_S_all 1.124
_refine_ls_R_factor_all 0.0843
_refine_ls_R_factor_gt 0.0640
_refine_ls_shift/su_max 0.001
_refine_ls_shift/su_mean 0.000
_refine_ls_structure_factor_coef Fsqd
_refine_ls_weighting_details 'calc w=1/[\s^2^(Fo^2^)+(0.1221P)^2^+13.8562P] where P=(Fo^2^+2Fc^2^)/3'
_refine_ls_weighting_scheme calc
_refine_ls_wR_factor_gt 0.2089
_refine_ls_wR_factor_ref 0.2277
_reflns_number_gt 2300
_reflns_number_total 3307
_reflns_threshold_expression >2sigma(I)
_cod_data_source_file cg5b00428_si_002.cif
_cod_data_source_block 2
_cod_depositor_comments
;
The following automatic conversions were performed:

'_symmetry_cell_setting' value 'trigonal ' changed to 'trigonal'
according to
/usr/data/users/saulius/crontab/automatic-downloads/rss-feeds/ACS/lib/dictionaries/cif_core.dic
dictionary named 'cif_core.dic' version 2.4.2 from 2011-04-26.

Automatic conversion script
Id: cif_fix_values 3271 2015-04-21 07:52:19Z andrius 

 Adding full bibliography for 4513274--4513276.cif.
;
_cod_original_sg_symbol_Hall '-R 3 2" '
_cod_original_sg_symbol_H-M 'R -3 m '
_cod_database_code 4513275

loop_
_symmetry_equiv_pos_as_xyz
'x, y, z'
'-y, x-y, z'
'-x+y, -x, z'
'y, x, -z'
'x-y, -y, -z'
'-x, -x+y, -z'
'x+2/3, y+1/3, z+1/3'
'-y+2/3, x-y+1/3, z+1/3'
'-x+y+2/3, -x+1/3, z+1/3'
'y+2/3, x+1/3, -z+1/3'
'x-y+2/3, -y+1/3, -z+1/3'
'-x+2/3, -x+y+1/3, -z+1/3'
'x+1/3, y+2/3, z+2/3'
'-y+1/3, x-y+2/3, z+2/3'
'-x+y+1/3, -x+2/3, z+2/3'
'y+1/3, x+2/3, -z+2/3'
'x-y+1/3, -y+2/3, -z+2/3'
'-x+1/3, -x+y+2/3, -z+2/3'
'-x, -y, -z'
'y, -x+y, -z'
'x-y, x, -z'
'-y, -x, z'
'-x+y, y, z'
'x, x-y, z'
'-x+2/3, -y+1/3, -z+1/3'
'y+2/3, -x+y+1/3, -z+1/3'
'x-y+2/3, x+1/3, -z+1/3'
'-y+2/3, -x+1/3, z+1/3'
'-x+y+2/3, y+1/3, z+1/3'
'x+2/3, x-y+1/3, z+1/3'
'-x+1/3, -y+2/3, -z+2/3'
'y+1/3, -x+y+2/3, -z+2/3'
'x-y+1/3, x+2/3, -z+2/3'
'-y+1/3, -x+2/3, z+2/3'
'-x+y+1/3, y+2/3, z+2/3'
'x+1/3, x-y+2/3, z+2/3'

loop_
_atom_site_label
_atom_site_type_symbol
_atom_site_fract_x
_atom_site_fract_y
_atom_site_fract_z
_atom_site_U_iso_or_equiv
_atom_site_adp_type
_atom_site_occupancy
_atom_site_symmetry_multiplicity
_atom_site_calc_flag
_atom_site_refinement_flags
Ag1 Ag 0.18867(2) 0.094337(12) 0.75037(2) 0.1047(3) Uani 1 2 d S
N1 N 0.2312(2) 0.1847(2) 0.81979(18) 0.0882(10) Uani 1 1 d .
N2 N 0.28117(17) 0.19362(16) 0.85825(13) 0.0702(7) Uani 1 1 d .
N3 N 0.4247(2) 0.21235(12) 0.6781(2) 0.0805(12) Uani 1 2 d S
N4 N 0.07186(19) 0.03593(9) 0.72668(16) 0.0610(9) Uani 1 2 d S
N5 N 0.0000 0.0000 0.6376(3) 0.0587(14) Uani 1 6 d S
C1 C 0.2907(4) 0.2384(3) 0.9018(2) 0.1060(17) Uani 1 1 d .
H1 H 0.3231 0.2530 0.9323 0.127 Uiso 1 1 calc R
C2 C 0.2438(6) 0.2582(4) 0.8926(4) 0.159(4) Uani 1 1 d .
H2 H 0.2367 0.2882 0.9160 0.190 Uiso 1 1 calc R
C3 C 0.2088(4) 0.2245(4) 0.8415(3) 0.126(2) Uani 1 1 d .
H3 H 0.1737 0.2292 0.8244 0.151 Uiso 1 1 calc R
C4 C 0.3206(3) 0.16028(13) 0.8480(2) 0.0631(10) Uani 1 2 d S
H4 H 0.3573 0.1786 0.8779 0.076 Uiso 1 2 calc SR
C5 C 0.3553(2) 0.17763(12) 0.7870(2) 0.0623(10) Uani 1 2 d S
C6 C 0.3736(2) 0.1348(2) 0.7592(2) 0.0842(11) Uani 1 1 d .
H6 H 0.3631 0.0934 0.7770 0.101 Uiso 1 1 calc R
C7 C 0.4074(2) 0.1533(3) 0.7050(2) 0.0927(13) Uani 1 1 d .
H7 H 0.4186 0.1233 0.6865 0.111 Uiso 1 1 calc R
C8 C 0.0700(2) 0.03499(12) 0.6599(2) 0.0650(11) Uani 1 2 d S
H8A H 0.0937 0.0816 0.6449 0.078 Uiso 0.50 1 calc PR
H8B H 0.0937 0.0121 0.6449 0.078 Uiso 0.50 1 calc PR
C9 C 0.03511(11) -0.03511(11) 0.74842(19) 0.0602(10) Uani 1 2 d S
H9A H 0.0587 -0.0587 0.7349 0.072 Uiso 1 2 calc SR
H9B H 0.0352 -0.0352 0.7920 0.072 Uiso 1 2 calc SR
Cl1 Cl 0.12961(4) 0.25922(8) 0.67940(7) 0.0844(4) Uani 1 2 d S
O1 O 0.16524(17) 0.3305(3) 0.6734(3) 0.144(2) Uani 1 2 d S
O2 O 0.1149(3) 0.2298(5) 0.6218(4) 0.241(7) Uani 1 2 d S
O3 O 0.0679(3) 0.2331(4) 0.7073(4) 0.205(3) Uani 1 1 d .

loop_
_atom_site_aniso_label
_atom_site_aniso_U_11
_atom_site_aniso_U_22
_atom_site_aniso_U_33
_atom_site_aniso_U_23
_atom_site_aniso_U_13
_atom_site_aniso_U_12
Ag1 0.0608(3) 0.1450(5) 0.0801(4) -0.00645(10) -0.01289(19) 0.03042(16)
N1 0.090(2) 0.110(3) 0.088(2) -0.006(2) -0.0056(18) 0.068(2)
N2 0.0800(18) 0.0718(17) 0.0666(15) -0.0032(13) -0.0015(14) 0.0438(15)
N3 0.056(2) 0.092(3) 0.082(3) 0.0045(10) 0.009(2) 0.0278(11)
N4 0.0499(18) 0.0713(18) 0.0547(18) -0.0009(7) -0.0017(14) 0.0250(9)
N5 0.065(2) 0.065(2) 0.046(3) 0.000 0.000 0.0324(11)
C1 0.158(5) 0.105(3) 0.081(3) -0.020(2) -0.008(3) 0.086(4)
C2 0.279(12) 0.183(8) 0.112(4) -0.028(5) -0.009(6) 0.189(9)
C3 0.149(6) 0.163(6) 0.130(5) 0.010(4) 0.010(4) 0.126(5)
C4 0.064(2) 0.0648(18) 0.060(2) -0.0042(10) -0.0084(19) 0.0321(12)
C5 0.055(2) 0.0621(18) 0.068(2) -0.0028(9) -0.0056(19) 0.0273(11)
C6 0.094(3) 0.094(3) 0.087(2) 0.014(2) 0.017(2) 0.064(2)
C7 0.089(3) 0.102(3) 0.102(3) 0.006(3) 0.019(2) 0.059(3)
C8 0.060(2) 0.076(2) 0.054(2) 0.0057(9) 0.0114(18) 0.0299(12)
C9 0.070(2) 0.070(2) 0.052(2) 0.0030(8) -0.0030(8) 0.043(2)
Cl1 0.0855(7) 0.0762(8) 0.0882(9) 0.0285(7) 0.0142(3) 0.0381(4)
O1 0.168(5) 0.104(4) 0.139(5) 0.016(4) 0.0082(19) 0.052(2)
O2 0.393(17) 0.134(6) 0.109(5) -0.015(5) -0.008(2) 0.067(3)
O3 0.103(3) 0.210(6) 0.278(9) -0.008(6) 0.064(4) 0.060(4)

loop_
_atom_type_symbol
_atom_type_description
_atom_type_scat_dispersion_real
_atom_type_scat_dispersion_imag
_atom_type_scat_source
C C 0.0033 0.0016 'International Tables Vol C Tables 4.2.6.8 and 6.1.1.4'
H H 0.0000 0.0000 'International Tables Vol C Tables 4.2.6.8 and 6.1.1.4'
N N 0.0061 0.0033 'International Tables Vol C Tables 4.2.6.8 and 6.1.1.4'
O O 0.0106 0.0060 'International Tables Vol C Tables 4.2.6.8 and 6.1.1.4'
Cl Cl 0.1484 0.1585 'International Tables Vol C Tables 4.2.6.8 and 6.1.1.4'
Ag Ag -0.8971 1.1015 'International Tables Vol C Tables 4.2.6.8 and 6.1.1.4'

loop_
_geom_angle_atom_site_label_1
_geom_angle_atom_site_label_2
_geom_angle_atom_site_label_3
_geom_angle
_geom_angle_site_symmetry_1
_geom_angle_site_symmetry_3
N4 Ag1 N1 119.58(11) . 24
N4 Ag1 N1 119.58(11) . .
N1 Ag1 N1 83.17(18) 24 .
N4 Ag1 N3 103.18(15) . 25_556
N1 Ag1 N3 115.77(13) 24 25_556
N1 Ag1 N3 115.76(13) . 25_556
C3 N1 N2 103.9(5) . .
C3 N1 Ag1 134.5(4) . .
N2 N1 Ag1 119.8(3) . .
C1 N2 N1 112.4(4) . .
C1 N2 C4 127.0(4) . .
N1 N2 C4 120.5(3) . .
C7 N3 C7 117.6(5) . 24
C7 N3 Ag1 121.1(3) . 25_556
C7 N3 Ag1 121.1(3) 24 25_556
C9 N4 C9 107.8(4) . 2
C9 N4 C8 108.5(2) . .
C9 N4 C8 108.5(2) 2 .
C9 N4 Ag1 113.7(2) . .
C9 N4 Ag1 113.7(2) 2 .
C8 N4 Ag1 104.4(3) . .
C8 N5 C8 109.0(3) 3 .
C8 N5 C8 109.0(3) 3 2
C8 N5 C8 109.0(3) . 2
N2 C1 C2 106.5(5) . .
N2 C1 H1 126.8 . .
C2 C1 H1 126.8 . .
C1 C2 C3 105.6(5) . .
C1 C2 H2 127.2 . .
C3 C2 H2 127.2 . .
N1 C3 C2 111.6(5) . .
N1 C3 H3 124.2 . .
C2 C3 H3 124.2 . .
N2 C4 N2 112.3(4) . 24
N2 C4 C5 112.4(3) . .
N2 C4 C5 112.4(3) 24 .
N2 C4 H4 106.4 . .
N2 C4 H4 106.4 24 .
C5 C4 H4 106.4 . .
C6 C5 C6 117.4(5) 24 .
C6 C5 C4 121.2(2) 24 .
C6 C5 C4 121.2(2) . .
C5 C6 C7 119.8(4) . .
C5 C6 H6 120.1 . .
C7 C6 H6 120.1 . .
N3 C7 C6 122.7(4) . .
N3 C7 H7 118.7 . .
C6 C7 H7 118.7 . .
N5 C8 N4 111.4(4) . .
N5 C8 H8A 109.3 . .
N4 C8 H8A 109.3 . .
N5 C8 H8B 109.3 . .
N4 C8 H8B 109.3 . .
H8A C8 H8B 108.0 . .
N4 C9 N4 111.6(4) 3 .
N4 C9 H9A 109.3 3 .
N4 C9 H9A 109.3 . .
N4 C9 H9B 109.3 3 .
N4 C9 H9B 109.3 . .
H9A C9 H9B 108.0 . .
O3 Cl1 O3 107.4(8) . 23
O3 Cl1 O1 114.7(4) . .
O3 Cl1 O1 114.7(4) 23 .
O3 Cl1 O2 105.3(4) . .
O3 Cl1 O2 105.3(4) 23 .
O1 Cl1 O2 108.7(5) . .

loop_
_geom_bond_atom_site_label_1
_geom_bond_atom_site_label_2
_geom_bond_distance
_geom_bond_site_symmetry_2
Ag1 N4 2.343(4) .
Ag1 N1 2.347(4) 24
Ag1 N1 2.347(4) .
Ag1 N3 2.360(5) 25_556
N1 C3 1.325(7) .
N1 N2 1.348(5) .
N2 C1 1.337(5) .
N2 C4 1.441(4) .
N3 C7 1.330(6) .
N3 C7 1.330(6) 24
N3 Ag1 2.360(5) 25_556
N4 C9 1.471(3) .
N4 C9 1.471(3) 2
N4 C8 1.488(6) .
N5 C8 1.455(5) 3
N5 C8 1.455(5) .
N5 C8 1.455(5) 2
C1 C2 1.355(10) .
C1 H1 0.9300 .
C2 C3 1.377(10) .
C2 H2 0.9300 .
C3 H3 0.9300 .
C4 N2 1.441(4) 24
C4 C5 1.519(7) .
C4 H4 0.9800 .
C5 C6 1.373(5) 24
C5 C6 1.373(5) .
C6 C7 1.377(6) .
C6 H6 0.9300 .
C7 H7 0.9300 .
C8 H8A 0.9700 .
C8 H8B 0.9700 .
C9 N4 1.471(3) 3
C9 H9A 0.9700 .
C9 H9B 0.9700 .
Cl1 O3 1.361(5) .
Cl1 O3 1.361(5) 23
Cl1 O1 1.399(7) .
Cl1 O2 1.406(8) .

loop_
_geom_torsion_atom_site_label_1
_geom_torsion_atom_site_label_2
_geom_torsion_atom_site_label_3
_geom_torsion_atom_site_label_4
_geom_torsion
_geom_torsion_site_symmetry_1
_geom_torsion_site_symmetry_4
N4 Ag1 N1 C3 -19.1(6) . .
N1 Ag1 N1 C3 -139.3(6) 24 .
N3 Ag1 N1 C3 105.3(6) 25_556 .
N4 Ag1 N1 N2 143.1(3) . .
N1 Ag1 N1 N2 22.8(4) 24 .
N3 Ag1 N1 N2 -92.5(3) 25_556 .
C3 N1 N2 C1 -1.2(6) . .
Ag1 N1 N2 C1 -168.2(4) . .
C3 N1 N2 C4 -177.3(5) . .
Ag1 N1 N2 C4 15.7(5) . .
N1 Ag1 N4 C9 -12.2(3) 24 .
N1 Ag1 N4 C9 -111.7(3) . .
N3 Ag1 N4 C9 118.1(3) 25_556 .
N1 Ag1 N4 C9 111.7(3) 24 2
N1 Ag1 N4 C9 12.2(3) . 2
N3 Ag1 N4 C9 -118.1(3) 25_556 2
N1 Ag1 N4 C8 -130.26(13) 24 .
N1 Ag1 N4 C8 130.26(13) . .
N3 Ag1 N4 C8 0.0 25_556 .
N1 N2 C1 C2 1.8(8) . .
C4 N2 C1 C2 177.6(6) . .
N2 C1 C2 C3 -1.6(9) . .
N2 N1 C3 C2 0.1(8) . .
Ag1 N1 C3 C2 164.2(6) . .
C1 C2 C3 N1 1.0(10) . .
C1 N2 C4 N2 113.2(5) . 24
N1 N2 C4 N2 -71.3(5) . 24
C1 N2 C4 C5 -118.9(5) . .
N1 N2 C4 C5 56.6(5) . .
N2 C4 C5 C6 28.3(6) . 24
N2 C4 C5 C6 156.1(4) 24 24
N2 C4 C5 C6 -156.1(4) . .
N2 C4 C5 C6 -28.3(6) 24 .
C6 C5 C6 C7 -1.6(8) 24 .
C4 C5 C6 C7 -177.4(5) . .
C7 N3 C7 C6 -0.8(10) 24 .
Ag1 N3 C7 C6 -177.1(4) 25_556 .
C5 C6 C7 N3 1.2(8) . .
C8 N5 C8 N4 -59.4(3) 3 .
C8 N5 C8 N4 59.4(3) 2 .
C9 N4 C8 N5 58.4(2) . .
C9 N4 C8 N5 -58.4(2) 2 .
Ag1 N4 C8 N5 180.0 . .
C9 N4 C9 N4 59.4(5) 2 3
C8 N4 C9 N4 -57.9(4) . 3
Ag1 N4 C9 N4 -173.55(19) . 3

loop_
_platon_squeeze_void_nr
_platon_squeeze_void_average_x
_platon_squeeze_void_average_y
_platon_squeeze_void_average_z
_platon_squeeze_void_volume
_platon_squeeze_void_count_electrons
_platon_squeeze_void_content
1 0.000 0.000 0.000 449 99 ' '
2 0.333 0.667 0.167 272 81 ' '
3 0.333 0.167 0.166 13 1 ' '
4 0.833 0.167 0.166 13 1 ' '
5 0.833 0.667 0.166 13 1 ' '
6 0.667 0.333 0.333 454 99 ' '
7 0.000 0.000 0.500 274 81 ' '
8 0.000 0.500 0.500 13 1 ' '
9 0.500 0.000 0.500 13 1 ' '
10 0.500 0.500 0.500 13 1 ' '
11 0.333 0.667 0.667 454 99 ' '
12 0.667 0.333 0.833 272 81 ' '
13 0.167 0.333 0.833 13 1 ' '
14 0.167 0.833 0.833 13 1 ' '
15 0.667 0.833 0.833 13 1 ' '
